data_7055454
loop_
_publ_author_name
'Khan, Arshad'
'Wang, Mingliang'
'Usman, Rabia'
'Lu, Jiao'
'Sun, Hao'
'Du, Man'
'Zhang, Ruimin'
'Xu, Chunxiang'

_publ_section_title
;
 Organic charge-transfer complexes for the selective accommodation of
 aromatic isomers using anthracene derivatives and TCNQ
;
_journal_issue 6
_journal_name_full 'New J. Chem.'
_journal_page_first 5277
_journal_paper_doi 10.1039/C5NJ03442F
_journal_volume 40
_journal_year 2016
_chemical_formula_moiety 'C29 H22 N2 O, 0.5(C12 H4 N4), C8 H10'
_chemical_formula_sum 'C43 H34 N4 O'
_chemical_formula_weight 622.74
_space_group_crystal_system triclinic
_space_group_IT_number 2
_space_group_name_Hall '-P 1'
_space_group_name_H-M_alt 'P -1'
_symmetry_space_group_name_Hall '-P 1'
_symmetry_space_group_name_H-M 'P -1'
_atom_sites_solution_hydrogens geom
_audit_creation_method SHELXL-2014/7
_audit_update_record
;
2016-03-30 deposited with the CCDC.
2016-04-07 downloaded from the CCDC.
;
_cell_angle_alpha 74.09(3)
_cell_angle_beta 86.73(3)
_cell_angle_gamma 85.69(3)
_cell_formula_units_Z 2
_cell_length_a 9.7190(19)
_cell_length_b 10.356(2)
_cell_length_c 17.804(4)
_cell_measurement_reflns_used 6327
_cell_measurement_temperature 293(2)
_cell_measurement_theta_max 25.371
_cell_measurement_theta_min 1.190
_cell_volume 1717.2(7)
_computing_cell_refinement 'CAD4 Express (Enraf Nonius, 1994)'
_computing_data_collection 'CAD4 Express (Enraf Nonius, 1994)'
_computing_data_reduction 'XCAD4 (Harms & Wocadlo, 1995)'
_computing_molecular_graphics 'Ortep-3 for Windows (Farrugia, 1997)'
_computing_publication_material 'WinGX publication routines (Farrugia, 1998)'
_computing_structure_refinement 'SHELXL-2014/7 (Sheldrick, 2014)'
_diffrn_ambient_temperature 293(2)
_diffrn_measured_fraction_theta_full 1.000
_diffrn_measured_fraction_theta_max 1.000
_diffrn_measurement_device_type 'Nonius CAD4'
_diffrn_measurement_method \w/2\q
_diffrn_radiation_type MoK\a
_diffrn_radiation_wavelength 0.71073
_diffrn_reflns_av_unetI/netI 0.0499
_diffrn_reflns_Laue_measured_fraction_full 1.000
_diffrn_reflns_Laue_measured_fraction_max 1.000
_diffrn_reflns_limit_h_max 11
_diffrn_reflns_limit_h_min 0
_diffrn_reflns_limit_k_max 12
_diffrn_reflns_limit_k_min 0
_diffrn_reflns_limit_l_max 21
_diffrn_reflns_limit_l_min 0
_diffrn_reflns_number 6327
_diffrn_reflns_point_group_measured_fraction_full 1.000
_diffrn_reflns_point_group_measured_fraction_max 1.000
_diffrn_reflns_theta_full 25.242
_diffrn_reflns_theta_max 25.371
_diffrn_reflns_theta_min 1.190
_exptl_absorpt_coefficient_mu 0.073
_exptl_absorpt_correction_T_max 0.993
_exptl_absorpt_correction_T_min 0.983
_exptl_absorpt_correction_type psi-scan
_exptl_absorpt_process_details 'North et al., 1968'
_exptl_crystal_colour black
_exptl_crystal_density_diffrn 1.204
_exptl_crystal_description block
_exptl_crystal_F_000 656
_exptl_crystal_size_max 0.300
_exptl_crystal_size_mid 0.200
_exptl_crystal_size_min 0.100
_refine_diff_density_max 0.390
_refine_diff_density_min -0.248
_refine_diff_density_rms 0.045
_refine_ls_extinction_method none
_refine_ls_goodness_of_fit_ref 1.009
_refine_ls_hydrogen_treatment constr
_refine_ls_matrix_type full
_refine_ls_number_parameters 433
_refine_ls_number_reflns 6327
_refine_ls_number_restraints 0
_refine_ls_restrained_S_all 1.009
_refine_ls_R_factor_all 0.1192
_refine_ls_R_factor_gt 0.0642
_refine_ls_shift/su_max 0.000
_refine_ls_shift/su_mean 0.000
_refine_ls_structure_factor_coef Fsqd
_refine_ls_weighting_details 'w=1/[\s^2^(Fo^2^)+(0.1000P)^2^+0.3500P] where P=(Fo^2^+2Fc^2^)/3'
_refine_ls_weighting_scheme calc
_refine_ls_wR_factor_gt 0.1787
_refine_ls_wR_factor_ref 0.2047
_reflns_Friedel_coverage 0.000
_reflns_number_gt 3470
_reflns_number_total 6327
_reflns_threshold_expression 'I > 2\s(I)'
_cod_data_source_file c5nj03442f2.cif
_cod_data_source_block X
_cod_depositor_comments 'Adding full bibliography for 7055452--7055454.cif.'
_cod_database_code 7055454
_shelx_shelxl_version_number 2014/7
_shelx_space_group_comment
;
The symmetry employed for this shelxl refinement is uniquely defined
by the following loop, which should always be used as a source of
symmetry information in preference to the above space-group names.
They are only intended as comments.
;
_shelx_estimated_absorpt_t_min 0.978
_shelx_estimated_absorpt_t_max 0.993

loop_
_space_group_symop_operation_xyz
'x, y, z'
'-x, -y, -z'

loop_
_atom_site_label
_atom_site_type_symbol
_atom_site_fract_x
_atom_site_fract_y
_atom_site_fract_z
_atom_site_U_iso_or_equiv
_atom_site_adp_type
_atom_site_occupancy
_atom_site_site_symmetry_order
_atom_site_calc_flag
_atom_site_refinement_flags_posn
_atom_site_refinement_flags_adp
O O 0.4976(2) 0.6533(2) 0.22073(12) 0.0655(6) Uani 1 1 d . .
N1 N 0.5908(3) 0.5467(2) 0.33471(14) 0.0503(6) Uani 1 1 d . .
C1 C 0.6804(3) 0.2800(3) 0.28170(16) 0.0484(7) Uani 1 1 d . .
N2 N 0.6620(2) 0.5508(2) 0.39911(14) 0.0501(6) Uani 1 1 d . .
C2 C 0.7952(3) 0.2993(3) 0.32319(19) 0.0586(8) Uani 1 1 d . .
H2B H 0.7840 0.3589 0.3541 0.070 Uiso 1 1 calc R U
C3 C 0.9197(4) 0.2334(4) 0.3189(2) 0.0780(11) Uani 1 1 d . .
H3A H 0.9920 0.2486 0.3468 0.094 Uiso 1 1 calc R U
C4 C 0.9418(4) 0.1419(4) 0.2727(3) 0.0912(13) Uani 1 1 d . .
H4A H 1.0271 0.0953 0.2713 0.109 Uiso 1 1 calc R U
C5 C 0.8385(4) 0.1230(4) 0.2310(2) 0.0780(11) Uani 1 1 d . .
H5A H 0.8542 0.0641 0.1999 0.094 Uiso 1 1 calc R U
C6 C 0.7046(3) 0.1905(3) 0.23268(18) 0.0563(8) Uani 1 1 d . .
C7 C 0.5993(4) 0.1715(3) 0.18886(18) 0.0608(9) Uani 1 1 d . .
H7A H 0.6157 0.1132 0.1574 0.073 Uiso 1 1 calc R U
C8 C 0.4703(3) 0.2365(3) 0.19037(17) 0.0546(8) Uani 1 1 d . .
C9 C 0.3649(4) 0.2188(4) 0.1421(2) 0.0696(10) Uani 1 1 d . .
H9A H 0.3834 0.1621 0.1098 0.084 Uiso 1 1 calc R U
C10 C 0.2398(4) 0.2825(4) 0.1425(2) 0.0802(11) Uani 1 1 d . .
H10A H 0.1714 0.2680 0.1118 0.096 Uiso 1 1 calc R U
C11 C 0.2119(4) 0.3717(4) 0.1896(2) 0.0767(10) Uani 1 1 d . .
H11A H 0.1255 0.4171 0.1887 0.092 Uiso 1 1 calc R U
C12 C 0.3085(3) 0.3924(4) 0.23606(19) 0.0623(9) Uani 1 1 d . .
H12A H 0.2868 0.4519 0.2664 0.075 Uiso 1 1 calc R U
C13 C 0.4425(3) 0.3256(3) 0.23985(16) 0.0473(7) Uani 1 1 d . .
C14 C 0.5477(3) 0.3435(3) 0.28691(15) 0.0433(7) Uani 1 1 d . .
C15 C 0.5144(3) 0.4230(3) 0.34736(16) 0.0460(7) Uani 1 1 d . .
H15A H 0.4153 0.4491 0.3464 0.055 Uiso 1 1 calc R U
C16 C 0.5495(3) 0.3494(3) 0.43187(16) 0.0486(7) Uani 1 1 d . .
H16A H 0.4669 0.3372 0.4657 0.058 Uiso 1 1 calc R U
H16B H 0.5966 0.2622 0.4350 0.058 Uiso 1 1 calc R U
C17 C 0.6429(3) 0.4421(3) 0.45331(17) 0.0463(7) Uani 1 1 d . .
C18 C 0.7160(3) 0.4130(3) 0.52627(17) 0.0466(7) Uani 1 1 d . .
C19 C 0.8137(3) 0.5032(3) 0.53595(18) 0.0578(8) Uani 1 1 d . .
H19A H 0.8269 0.5822 0.4968 0.069 Uiso 1 1 calc R U
C20 C 0.8865(3) 0.4753(4) 0.6009(2) 0.0648(9) Uani 1 1 d . .
H20A H 0.9500 0.5351 0.6056 0.078 Uiso 1 1 calc R U
C21 C 0.8689(3) 0.3563(3) 0.66260(19) 0.0565(8) Uani 1 1 d . .
C22 C 0.9444(4) 0.3256(4) 0.7313(2) 0.0724(10) Uani 1 1 d . .
H22A H 1.0081 0.3844 0.7374 0.087 Uiso 1 1 calc R U
C23 C 0.9243(4) 0.2104(5) 0.7888(2) 0.0822(12) Uani 1 1 d . .
H23A H 0.9744 0.1908 0.8339 0.099 Uiso 1 1 calc R U
C24 C 0.8292(4) 0.1213(4) 0.7805(2) 0.0732(10) Uani 1 1 d . .
H24A H 0.8164 0.0430 0.8203 0.088 Uiso 1 1 calc R U
C25 C 0.7555(4) 0.1475(3) 0.71557(19) 0.0630(9) Uani 1 1 d . .
H25A H 0.6925 0.0869 0.7111 0.076 Uiso 1 1 calc R U
C26 C 0.7728(3) 0.2655(3) 0.65423(17) 0.0509(7) Uani 1 1 d . .
C27 C 0.6973(3) 0.2973(3) 0.58523(17) 0.0509(7) Uani 1 1 d . .
H27A H 0.6334 0.2385 0.5796 0.061 Uiso 1 1 calc R U
C28 C 0.5723(3) 0.6574(3) 0.27281(18) 0.0532(8) Uani 1 1 d . .
C29 C 0.6454(4) 0.7797(3) 0.2738(2) 0.0760(11) Uani 1 1 d . .
H29A H 0.6982 0.7603 0.3200 0.114 Uiso 1 1 calc R U
H29B H 0.7060 0.8040 0.2283 0.114 Uiso 1 1 calc R U
H29C H 0.5786 0.8529 0.2737 0.114 Uiso 1 1 calc R U
C30 C 0.2296(8) 0.0889(7) 0.4419(6) 0.218(4) Uani 1 1 d . .
H30A H 0.1699 0.0971 0.4854 0.327 Uiso 1 1 calc R U
H30B H 0.2324 0.1748 0.4038 0.327 Uiso 1 1 calc R U
H30C H 0.1952 0.0250 0.4186 0.327 Uiso 1 1 calc R U
C31 C 0.3689(6) 0.0431(4) 0.4689(5) 0.1124(18) Uani 1 1 d . .
C32 C 0.4831(7) 0.0197(4) 0.4236(3) 0.0932(13) Uani 1 1 d . .
H32A H 0.4720 0.0335 0.3704 0.112 Uiso 1 1 calc R U
C33 C 0.6085(7) -0.0216(4) 0.4513(4) 0.1047(15) Uani 1 1 d . .
H33A H 0.6810 -0.0361 0.4176 0.126 Uiso 1 1 calc R U
C34 C 0.7995(5) 0.9882(5) 0.0115(3) 0.1115(15) Uani 1 1 d . .
H34A H 0.8379 1.0588 -0.0294 0.167 Uiso 1 1 calc R U
H34B H 0.8211 0.9987 0.0614 0.167 Uiso 1 1 calc R U
H34C H 0.8378 0.9026 0.0066 0.167 Uiso 1 1 calc R U
C35 C 0.6440(4) 0.9954(4) 0.0050(2) 0.0738(10) Uani 1 1 d . .
C36 C 0.5658(5) 0.9037(4) 0.0577(2) 0.0775(11) Uani 1 1 d . .
H36A H 0.6093 0.8377 0.0971 0.093 Uiso 1 1 calc R U
C37 C 0.5756(5) 1.0925(3) -0.0533(2) 0.0758(11) Uani 1 1 d . .
H37A H 0.6260 1.1554 -0.0897 0.091 Uiso 1 1 calc R U
N3 N 0.9554(4) 0.3178(4) 0.0118(2) 0.1078(13) Uani 1 1 d . .
N4 N 0.8286(3) 0.5773(4) 0.1621(2) 0.0998(12) Uani 1 1 d . .
C38 C 0.8704(4) 0.3835(4) 0.0322(2) 0.0741(10) Uani 1 1 d . .
C39 C 0.7625(3) 0.4630(3) 0.05951(18) 0.0573(8) Uani 1 1 d . .
C40 C 0.7984(3) 0.5248(4) 0.1170(2) 0.0695(10) Uani 1 1 d . .
C41 C 0.6329(3) 0.4799(3) 0.03058(17) 0.0520(7) Uani 1 1 d . .
C42 C 0.5244(3) 0.5574(3) 0.06060(18) 0.0576(8) Uani 1 1 d . .
H42A H 0.5423 0.5941 0.1010 0.069 Uiso 1 1 calc R U
C43 C 0.3987(3) 0.5770(3) 0.03119(18) 0.0582(8) Uani 1 1 d . .
H43A H 0.3307 0.6282 0.0509 0.070 Uiso 1 1 calc R U

loop_
_atom_site_aniso_label
_atom_site_aniso_U_11
_atom_site_aniso_U_22
_atom_site_aniso_U_33
_atom_site_aniso_U_23
_atom_site_aniso_U_13
_atom_site_aniso_U_12
O 0.0846(16) 0.0601(14) 0.0521(13) -0.0153(11) -0.0095(12) -0.0011(12)
N1 0.0649(16) 0.0421(14) 0.0472(14) -0.0161(11) -0.0065(12) -0.0053(12)
C1 0.0518(18) 0.0438(16) 0.0525(17) -0.0186(14) 0.0007(14) -0.0011(14)
N2 0.0605(16) 0.0452(14) 0.0502(14) -0.0212(12) -0.0045(12) -0.0052(12)
C2 0.0520(19) 0.064(2) 0.067(2) -0.0304(17) -0.0073(16) 0.0042(16)
C3 0.051(2) 0.091(3) 0.102(3) -0.045(2) -0.011(2) 0.0074(19)
C4 0.062(2) 0.100(3) 0.126(4) -0.060(3) -0.005(2) 0.023(2)
C5 0.075(3) 0.076(3) 0.094(3) -0.049(2) 0.007(2) 0.013(2)
C6 0.059(2) 0.0532(19) 0.0615(19) -0.0264(16) 0.0062(16) 0.0007(15)
C7 0.081(2) 0.0524(19) 0.0558(19) -0.0265(16) 0.0031(17) -0.0079(17)
C8 0.067(2) 0.0517(18) 0.0487(17) -0.0176(14) -0.0012(15) -0.0147(16)
C9 0.088(3) 0.069(2) 0.062(2) -0.0293(18) -0.0151(19) -0.020(2)
C10 0.078(3) 0.098(3) 0.074(2) -0.028(2) -0.023(2) -0.027(2)
C11 0.055(2) 0.096(3) 0.086(3) -0.033(2) -0.0155(19) -0.007(2)
C12 0.0505(19) 0.079(2) 0.065(2) -0.0310(18) -0.0061(16) -0.0045(17)
C13 0.0523(18) 0.0468(16) 0.0454(16) -0.0161(13) 0.0000(13) -0.0076(14)
C14 0.0485(17) 0.0406(15) 0.0430(15) -0.0149(12) -0.0006(13) -0.0043(13)
C15 0.0467(16) 0.0452(16) 0.0500(16) -0.0197(13) -0.0002(13) -0.0031(13)
C16 0.0509(17) 0.0491(17) 0.0504(17) -0.0208(14) -0.0017(14) -0.0047(14)
C17 0.0489(17) 0.0452(17) 0.0497(16) -0.0212(14) 0.0017(13) -0.0051(13)
C18 0.0455(17) 0.0494(17) 0.0516(17) -0.0251(14) 0.0001(13) -0.0034(13)
C19 0.063(2) 0.060(2) 0.0570(19) -0.0231(16) -0.0003(16) -0.0177(16)
C20 0.060(2) 0.077(2) 0.067(2) -0.0296(19) -0.0051(17) -0.0209(18)
C21 0.0474(18) 0.070(2) 0.0600(19) -0.0314(17) -0.0065(15) 0.0023(16)
C22 0.064(2) 0.092(3) 0.071(2) -0.037(2) -0.0203(19) 0.001(2)
C23 0.083(3) 0.103(3) 0.064(2) -0.031(2) -0.029(2) 0.021(2)
C24 0.088(3) 0.076(2) 0.053(2) -0.0181(18) -0.0077(19) 0.014(2)
C25 0.068(2) 0.065(2) 0.057(2) -0.0204(17) -0.0024(17) 0.0015(17)
C26 0.0490(17) 0.0580(19) 0.0501(17) -0.0233(15) -0.0025(14) 0.0024(15)
C27 0.0534(18) 0.0502(18) 0.0543(18) -0.0216(15) -0.0020(14) -0.0079(14)
C28 0.069(2) 0.0452(17) 0.0473(17) -0.0171(15) 0.0027(16) -0.0012(15)
C29 0.113(3) 0.0483(19) 0.066(2) -0.0125(17) -0.006(2) -0.015(2)
C30 0.162(7) 0.127(5) 0.366(13) -0.052(7) -0.114(8) 0.007(5)
C31 0.114(4) 0.057(3) 0.173(6) -0.028(3) -0.055(4) -0.016(3)
C32 0.125(4) 0.063(3) 0.096(3) -0.021(2) -0.015(4) -0.025(3)
C33 0.127(5) 0.071(3) 0.123(4) -0.032(3) -0.003(3) -0.034(3)
C34 0.114(4) 0.114(4) 0.117(4) -0.049(3) -0.010(3) -0.005(3)
C35 0.100(3) 0.064(2) 0.065(2) -0.031(2) 0.003(2) -0.004(2)
C36 0.116(4) 0.059(2) 0.055(2) -0.0138(18) -0.007(2) 0.006(2)
C37 0.117(4) 0.051(2) 0.058(2) -0.0158(18) 0.013(2) -0.009(2)
N3 0.066(2) 0.122(3) 0.147(4) -0.059(3) -0.011(2) 0.011(2)
N4 0.074(2) 0.151(3) 0.092(2) -0.054(2) -0.0145(19) -0.029(2)
C38 0.053(2) 0.085(3) 0.089(3) -0.028(2) -0.015(2) -0.003(2)
C39 0.0500(19) 0.064(2) 0.0610(19) -0.0190(16) -0.0090(15) -0.0082(16)
C40 0.054(2) 0.093(3) 0.066(2) -0.023(2) -0.0124(17) -0.0172(19)
C41 0.0515(18) 0.0533(18) 0.0533(17) -0.0157(15) -0.0055(15) -0.0093(15)
C42 0.057(2) 0.069(2) 0.0563(19) -0.0312(16) -0.0057(16) -0.0081(16)
C43 0.054(2) 0.067(2) 0.0634(19) -0.0322(17) -0.0059(16) -0.0058(16)

loop_
_atom_type_symbol
_atom_type_description
_atom_type_scat_dispersion_real
_atom_type_scat_dispersion_imag
_atom_type_scat_source
C C 0.0033 0.0016 'International Tables Vol C Tables 4.2.6.8 and 6.1.1.4'
H H 0.0000 0.0000 'International Tables Vol C Tables 4.2.6.8 and 6.1.1.4'
N N 0.0061 0.0033 'International Tables Vol C Tables 4.2.6.8 and 6.1.1.4'
O O 0.0106 0.0060 'International Tables Vol C Tables 4.2.6.8 and 6.1.1.4'

loop_
_geom_angle_atom_site_label_1
_geom_angle_atom_site_label_2
_geom_angle_atom_site_label_3
_geom_angle
_geom_angle_site_symmetry_1
_geom_angle_site_symmetry_3
C28 N1 N2 121.6(2) . .
C28 N1 C15 123.8(2) . .
N2 N1 C15 113.4(2) . .
C14 C1 C2 123.5(3) . .
C14 C1 C6 119.8(3) . .
C2 C1 C6 116.7(3) . .
C17 N2 N1 108.2(2) . .
C3 C2 C1 121.9(3) . .
C3 C2 H2B 119.0 . .
C1 C2 H2B 119.0 . .
C2 C3 C4 121.1(3) . .
C2 C3 H3A 119.4 . .
C4 C3 H3A 119.4 . .
C5 C4 C3 119.2(3) . .
C5 C4 H4A 120.4 . .
C3 C4 H4A 120.4 . .
C4 C5 C6 122.3(3) . .
C4 C5 H5A 118.9 . .
C6 C5 H5A 118.9 . .
C7 C6 C5 121.8(3) . .
C7 C6 C1 119.5(3) . .
C5 C6 C1 118.6(3) . .
C6 C7 C8 121.9(3) . .
C6 C7 H7A 119.0 . .
C8 C7 H7A 119.0 . .
C7 C8 C9 120.6(3) . .
C7 C8 C13 119.8(3) . .
C9 C8 C13 119.6(3) . .
C10 C9 C8 121.0(3) . .
C10 C9 H9A 119.5 . .
C8 C9 H9A 119.5 . .
C9 C10 C11 119.9(3) . .
C9 C10 H10A 120.0 . .
C11 C10 H10A 120.0 . .
C12 C11 C10 121.2(4) . .
C12 C11 H11A 119.4 . .
C10 C11 H11A 119.4 . .
C11 C12 C13 121.8(3) . .
C11 C12 H12A 119.1 . .
C13 C12 H12A 119.1 . .
C14 C13 C12 124.4(3) . .
C14 C13 C8 119.3(3) . .
C12 C13 C8 116.4(3) . .
C13 C14 C1 119.6(2) . .
C13 C14 C15 119.8(2) . .
C1 C14 C15 120.5(2) . .
N1 C15 C14 115.0(2) . .
N1 C15 C16 101.0(2) . .
C14 C15 C16 116.0(2) . .
N1 C15 H15A 108.1 . .
C14 C15 H15A 108.1 . .
C16 C15 H15A 108.1 . .
C17 C16 C15 103.2(2) . .
C17 C16 H16A 111.1 . .
C15 C16 H16A 111.1 . .
C17 C16 H16B 111.1 . .
C15 C16 H16B 111.1 . .
H16A C16 H16B 109.1 . .
N2 C17 C18 120.4(3) . .
N2 C17 C16 114.1(3) . .
C18 C17 C16 125.4(3) . .
C27 C18 C19 118.6(3) . .
C27 C18 C17 121.5(3) . .
C19 C18 C17 119.8(3) . .
C20 C19 C18 120.8(3) . .
C20 C19 H19A 119.6 . .
C18 C19 H19A 119.6 . .
C19 C20 C21 121.6(3) . .
C19 C20 H20A 119.2 . .
C21 C20 H20A 119.2 . .
C22 C21 C26 119.1(3) . .
C22 C21 C20 122.3(3) . .
C26 C21 C20 118.6(3) . .
C23 C22 C21 120.2(4) . .
C23 C22 H22A 119.9 . .
C21 C22 H22A 119.9 . .
C22 C23 C24 120.6(3) . .
C22 C23 H23A 119.7 . .
C24 C23 H23A 119.7 . .
C25 C24 C23 120.7(4) . .
C25 C24 H24A 119.6 . .
C23 C24 H24A 119.6 . .
C24 C25 C26 120.9(3) . .
C24 C25 H25A 119.6 . .
C26 C25 H25A 119.6 . .
C25 C26 C27 122.8(3) . .
C25 C26 C21 118.5(3) . .
C27 C26 C21 118.7(3) . .
C18 C27 C26 121.7(3) . .
C18 C27 H27A 119.1 . .
C26 C27 H27A 119.1 . .
O C28 N1 119.5(3) . .
O C28 C29 123.6(3) . .
N1 C28 C29 116.9(3) . .
C28 C29 H29A 109.5 . .
C28 C29 H29B 109.5 . .
H29A C29 H29B 109.5 . .
C28 C29 H29C 109.5 . .
H29A C29 H29C 109.5 . .
H29B C29 H29C 109.5 . .
C31 C30 H30A 109.5 . .
C31 C30 H30B 109.5 . .
H30A C30 H30B 109.5 . .
C31 C30 H30C 109.5 . .
H30A C30 H30C 109.5 . .
H30B C30 H30C 109.5 . .
C32 C31 C33 115.6(5) . 2_656
C32 C31 C30 126.6(7) . .
C33 C31 C30 117.8(8) 2_656 .
C33 C32 C31 124.3(5) . .
C33 C32 H32A 117.9 . .
C31 C32 H32A 117.9 . .
C32 C33 C31 120.2(5) . 2_656
C32 C33 H33A 119.9 . .
C31 C33 H33A 119.9 2_656 .
C35 C34 H34A 109.5 . .
C35 C34 H34B 109.5 . .
H34A C34 H34B 109.5 . .
C35 C34 H34C 109.5 . .
H34A C34 H34C 109.5 . .
H34B C34 H34C 109.5 . .
C36 C35 C37 117.9(4) . .
C36 C35 C34 120.1(4) . .
C37 C35 C34 122.1(4) . .
C37 C36 C35 121.4(4) 2_675 .
C37 C36 H36A 119.3 2_675 .
C35 C36 H36A 119.3 . .
C36 C37 C35 120.7(4) 2_675 .
C36 C37 H37A 119.6 2_675 .
C35 C37 H37A 119.6 . .
N3 C38 C39 178.5(5) . .
C41 C39 C40 122.2(3) . .
C41 C39 C38 121.6(3) . .
C40 C39 C38 116.2(3) . .
N4 C40 C39 178.3(4) . .
C39 C41 C43 121.2(3) . 2_665
C39 C41 C42 120.7(3) . .
C43 C41 C42 118.1(3) 2_665 .
C43 C42 C41 120.9(3) . .
C43 C42 H42A 119.5 . .
C41 C42 H42A 119.5 . .
C42 C43 C41 121.0(3) . 2_665
C42 C43 H43A 119.5 . .
C41 C43 H43A 119.5 2_665 .

loop_
_geom_bond_atom_site_label_1
_geom_bond_atom_site_label_2
_geom_bond_distance
_geom_bond_site_symmetry_2
O C28 1.222(3) .
N1 C28 1.364(4) .
N1 N2 1.384(3) .
N1 C15 1.487(4) .
C1 C14 1.414(4) .
C1 C2 1.428(4) .
C1 C6 1.436(4) .
N2 C17 1.284(4) .
C2 C3 1.353(4) .
C2 H2B 0.9300 .
C3 C4 1.413(5) .
C3 H3A 0.9300 .
C4 C5 1.338(5) .
C4 H4A 0.9300 .
C5 C6 1.433(5) .
C5 H5A 0.9300 .
C6 C7 1.378(4) .
C7 C8 1.381(4) .
C7 H7A 0.9300 .
C8 C9 1.427(4) .
C8 C13 1.442(4) .
C9 C10 1.340(5) .
C9 H9A 0.9300 .
C10 C11 1.411(5) .
C10 H10A 0.9300 .
C11 C12 1.351(4) .
C11 H11A 0.9300 .
C12 C13 1.425(4) .
C12 H12A 0.9300 .
C13 C14 1.412(4) .
C14 C15 1.532(4) .
C15 C16 1.534(4) .
C15 H15A 0.9800 .
C16 C17 1.505(4) .
C16 H16A 0.9700 .
C16 H16B 0.9700 .
C17 C18 1.463(4) .
C18 C27 1.376(4) .
C18 C19 1.430(4) .
C19 C20 1.342(4) .
C19 H19A 0.9300 .
C20 C21 1.422(5) .
C20 H20A 0.9300 .
C21 C22 1.412(4) .
C21 C26 1.416(4) .
C22 C23 1.361(5) .
C22 H22A 0.9300 .
C23 C24 1.394(5) .
C23 H23A 0.9300 .
C24 C25 1.348(4) .
C24 H24A 0.9300 .
C25 C26 1.412(4) .
C25 H25A 0.9300 .
C26 C27 1.414(4) .
C27 H27A 0.9300 .
C28 C29 1.502(4) .
C29 H29A 0.9600 .
C29 H29B 0.9600 .
C29 H29C 0.9600 .
C30 C31 1.464(7) .
C30 H30A 0.9600 .
C30 H30B 0.9600 .
C30 H30C 0.9600 .
C31 C32 1.380(7) .
C31 C33 1.403(7) 2_656
C32 C33 1.336(6) .
C32 H32A 0.9300 .
C33 C31 1.403(7) 2_656
C33 H33A 0.9300 .
C34 C35 1.517(6) .
C34 H34A 0.9600 .
C34 H34B 0.9600 .
C34 H34C 0.9600 .
C35 C36 1.378(5) .
C35 C37 1.392(5) .
C36 C37 1.378(5) 2_675
C36 H36A 0.9300 .
C37 C36 1.378(5) 2_675
C37 H37A 0.9300 .
N3 C38 1.139(5) .
N4 C40 1.147(4) .
C38 C39 1.430(5) .
C39 C41 1.369(4) .
C39 C40 1.419(5) .
C41 C43 1.440(4) 2_665
C41 C42 1.444(4) .
C42 C43 1.336(4) .
C42 H42A 0.9300 .
C43 C41 1.440(4) 2_665
C43 H43A 0.9300 .

loop_
_geom_torsion_atom_site_label_1
_geom_torsion_atom_site_label_2
_geom_torsion_atom_site_label_3
_geom_torsion_atom_site_label_4
_geom_torsion
_geom_torsion_site_symmetry_1
_geom_torsion_site_symmetry_4
C28 N1 N2 C17 168.7(3) . .
C15 N1 N2 C17 0.8(3) . .
C14 C1 C2 C3 177.8(3) . .
C6 C1 C2 C3 -2.2(5) . .
C1 C2 C3 C4 0.1(6) . .
C2 C3 C4 C5 1.8(7) . .
C3 C4 C5 C6 -1.3(7) . .
C4 C5 C6 C7 179.3(4) . .
C4 C5 C6 C1 -0.8(6) . .
C14 C1 C6 C7 2.5(4) . .
C2 C1 C6 C7 -177.6(3) . .
C14 C1 C6 C5 -177.4(3) . .
C2 C1 C6 C5 2.5(4) . .
C5 C6 C7 C8 -179.9(3) . .
C1 C6 C7 C8 0.2(5) . .
C6 C7 C8 C9 177.6(3) . .
C6 C7 C8 C13 -1.0(5) . .
C7 C8 C9 C10 -179.3(3) . .
C13 C8 C9 C10 -0.7(5) . .
C8 C9 C10 C11 1.8(6) . .
C9 C10 C11 C12 -1.4(6) . .
C10 C11 C12 C13 -0.1(6) . .
C11 C12 C13 C14 179.7(3) . .
C11 C12 C13 C8 1.1(5) . .
C7 C8 C13 C14 -0.8(4) . .
C9 C8 C13 C14 -179.4(3) . .
C7 C8 C13 C12 177.9(3) . .
C9 C8 C13 C12 -0.7(4) . .
C12 C13 C14 C1 -175.2(3) . .
C8 C13 C14 C1 3.4(4) . .
C12 C13 C14 C15 9.3(4) . .
C8 C13 C14 C15 -172.1(3) . .
C2 C1 C14 C13 175.8(3) . .
C6 C1 C14 C13 -4.3(4) . .
C2 C1 C14 C15 -8.7(4) . .
C6 C1 C14 C15 171.2(3) . .
C28 N1 C15 C14 66.9(3) . .
N2 N1 C15 C14 -125.4(2) . .
C28 N1 C15 C16 -167.4(3) . .
N2 N1 C15 C16 0.3(3) . .
C13 C14 C15 N1 -118.3(3) . .
C1 C14 C15 N1 66.2(3) . .
C13 C14 C15 C16 124.2(3) . .
C1 C14 C15 C16 -51.3(4) . .
N1 C15 C16 C17 -1.1(3) . .
C14 C15 C16 C17 124.0(3) . .
N1 N2 C17 C18 174.6(2) . .
N1 N2 C17 C16 -1.6(3) . .
C15 C16 C17 N2 1.7(3) . .
C15 C16 C17 C18 -174.2(2) . .
N2 C17 C18 C27 -180.0(3) . .
C16 C17 C18 C27 -4.2(4) . .
N2 C17 C18 C19 -2.7(4) . .
C16 C17 C18 C19 173.0(3) . .
C27 C18 C19 C20 0.5(4) . .
C17 C18 C19 C20 -176.9(3) . .
C18 C19 C20 C21 -0.5(5) . .
C19 C20 C21 C22 -179.8(3) . .
C19 C20 C21 C26 0.6(5) . .
C26 C21 C22 C23 -0.3(5) . .
C20 C21 C22 C23 -179.8(3) . .
C21 C22 C23 C24 0.0(6) . .
C22 C23 C24 C25 0.1(6) . .
C23 C24 C25 C26 0.0(5) . .
C24 C25 C26 C27 -179.7(3) . .
C24 C25 C26 C21 -0.3(5) . .
C22 C21 C26 C25 0.4(4) . .
C20 C21 C26 C25 180.0(3) . .
C22 C21 C26 C27 179.8(3) . .
C20 C21 C26 C27 -0.6(4) . .
C19 C18 C27 C26 -0.5(4) . .
C17 C18 C27 C26 176.8(3) . .
C25 C26 C27 C18 180.0(3) . .
C21 C26 C27 C18 0.6(4) . .
N2 N1 C28 O -172.8(3) . .
C15 N1 C28 O -6.2(4) . .
N2 N1 C28 C29 6.3(4) . .
C15 N1 C28 C29 173.0(3) . .
C33 C31 C32 C33 0.4(7) 2_656 .
C30 C31 C32 C33 179.7(5) . .
C31 C32 C33 C31 -0.4(7) . 2_656
C37 C35 C36 C37 -0.2(6) . 2_675
C34 C35 C36 C37 -179.9(3) . 2_675
C36 C35 C37 C36 0.2(6) . 2_675
C34 C35 C37 C36 179.9(3) . 2_675
C40 C39 C41 C43 176.1(3) . 2_665
C38 C39 C41 C43 -2.7(5) . 2_665
C40 C39 C41 C42 -3.0(5) . .
C38 C39 C41 C42 178.1(3) . .
C39 C41 C42 C43 178.3(3) . .
C43 C41 C42 C43 -0.8(5) 2_665 .
C41 C42 C43 C41 0.9(5) . 2_665
